data_4504058
loop_
_publ_author_name
'Childs, Scott L.'
'Hardcastle, Kenneth I.'

_publ_section_title
;
 Cocrystals of Piroxicam with Carboxylic Acids
;
_journal_issue 7
_journal_name_full 'Crystal Growth &amp; Design'
_journal_page_first 1291
_journal_paper_doi 10.1021/cg060742p
_journal_volume 7
_journal_year 2007
_chemical_formula_moiety 'C15 H13 N3 O4 S, C7 H6 O3'
_chemical_formula_sum 'C22 H19 N3 O7 S'
_chemical_formula_weight 469.46
_chemical_name_common 'piroxicam:4-hydroxybenzoic acid cocrystal, Form 1 (1:1)'
_chemical_name_systematic
;

 4-Hydroxy-2-methyl-N-(2-pyridyl)-2H-1,2-benzothiazine
 -3-carboxamide-1,1-dioxide 4-hydroxybenzoic acid

;
_space_group_IT_number 14
_symmetry_cell_setting monoclinic
_symmetry_space_group_name_Hall '-P 2yn'
_symmetry_space_group_name_H-M 'P 1 21/n 1'
_atom_sites_solution_hydrogens geom
_atom_sites_solution_primary direct
_atom_sites_solution_secondary difmap
_audit_creation_method SHELXL-97
_cell_angle_alpha 90.00
_cell_angle_beta 100.561(2)
_cell_angle_gamma 90.00
_cell_formula_units_Z 4
_cell_length_a 9.3201(10)
_cell_length_b 16.4366(17)
_cell_length_c 14.2134(15)
_cell_measurement_reflns_used 7132
_cell_measurement_temperature 173(2)
_cell_measurement_theta_max 28.15
_cell_measurement_theta_min 2.42
_cell_volume 2140.5(4)
_computing_cell_refinement 'Bruker SMART'
_computing_data_collection 'Bruker SMART'
_computing_data_reduction 'Bruker SAINT'
_computing_molecular_graphics 'Bruker SHELXTL'
_computing_publication_material 'Bruker SHELXTL'
_computing_structure_refinement 'SHELXL-97 (Sheldrick, 1997)'
_computing_structure_solution 'SHELXS-97 (Sheldrick, 1990)'
_diffrn_ambient_temperature 173(2)
_diffrn_measured_fraction_theta_full 0.997
_diffrn_measured_fraction_theta_max 0.997
_diffrn_measurement_device_type 'CCD area detector'
_diffrn_measurement_method 'phi and omega scans'
_diffrn_radiation_monochromator graphite
_diffrn_radiation_source 'fine-focus sealed tube'
_diffrn_radiation_type MoK\a
_diffrn_radiation_wavelength 0.71073
_diffrn_reflns_av_R_equivalents 0.0421
_diffrn_reflns_av_sigmaI/netI 0.0282
_diffrn_reflns_limit_h_max 12
_diffrn_reflns_limit_h_min -12
_diffrn_reflns_limit_k_max 21
_diffrn_reflns_limit_k_min -21
_diffrn_reflns_limit_l_max 18
_diffrn_reflns_limit_l_min -18
_diffrn_reflns_number 31316
_diffrn_reflns_theta_full 28.34
_diffrn_reflns_theta_max 28.34
_diffrn_reflns_theta_min 1.91
_exptl_absorpt_coefficient_mu 0.202
_exptl_absorpt_correction_T_max 0.9511
_exptl_absorpt_correction_T_min 0.9362
_exptl_absorpt_correction_type multi-scan
_exptl_absorpt_process_details 'SADABS V2.10, Sheldrick 2003'
_exptl_crystal_colour colorless
_exptl_crystal_density_diffrn 1.457
_exptl_crystal_density_meas 0
_exptl_crystal_density_method 'not measured'
_exptl_crystal_description irreg
_exptl_crystal_F_000 976
_exptl_crystal_size_max 0.33
_exptl_crystal_size_mid 0.26
_exptl_crystal_size_min 0.25
_refine_diff_density_max 0.515
_refine_diff_density_min -0.344
_refine_diff_density_rms 0.057
_refine_ls_extinction_method none
_refine_ls_goodness_of_fit_ref 1.070
_refine_ls_hydrogen_treatment constr
_refine_ls_matrix_type full
_refine_ls_number_parameters 302
_refine_ls_number_reflns 5328
_refine_ls_number_restraints 0
_refine_ls_restrained_S_all 1.070
_refine_ls_R_factor_all 0.0573
_refine_ls_R_factor_gt 0.0508
_refine_ls_shift/su_max 0.001
_refine_ls_shift/su_mean 0.000
_refine_ls_structure_factor_coef Fsqd
_refine_ls_weighting_details 'calc w=1/[\s^2^(Fo^2^)+(0.0510P)^2^+1.4000P] where P=(Fo^2^+2Fc^2^)/3'
_refine_ls_weighting_scheme calc
_refine_ls_wR_factor_gt 0.1166
_refine_ls_wR_factor_ref 0.1205
_reflns_number_gt 4791
_reflns_number_total 5328
_reflns_threshold_expression >2sigma(I)
_cod_data_source_file cg060742psi20061021_092419.cif
_cod_data_source_block 5
_cod_depositor_comments
;
The following automatic conversions were performed:

'_symmetry_cell_setting' value 'Monoclinic' changed to 'monoclinic'
according to /home/saulius/struct/CIF-dictionaries/cif_core.dic
dictionary named 'cif_core.dic' version 2.4.1 from 2010-06-29.

Automatic conversion script
Id: cif_fix_values 1715 2011-07-08 13:25:40Z adriana 
;
_cod_original_sg_symbol_H-M P2(1)/n
_cod_database_code 4504058

loop_
_symmetry_equiv_pos_as_xyz
'x, y, z'
'-x+1/2, y+1/2, -z+1/2'
'-x, -y, -z'
'x-1/2, -y-1/2, z-1/2'

loop_
_atom_site_label
_atom_site_type_symbol
_atom_site_fract_x
_atom_site_fract_y
_atom_site_fract_z
_atom_site_U_iso_or_equiv
_atom_site_adp_type
_atom_site_occupancy
_atom_site_symmetry_multiplicity
_atom_site_calc_flag
_atom_site_refinement_flags
C1 C 0.85887(18) 0.19027(10) 0.16807(11) 0.0222(3) Uani 1 1 d .
C2 C 0.99900(18) 0.20812(10) 0.20973(11) 0.0228(3) Uani 1 1 d .
C3 C 1.10882(18) 0.23340(10) 0.15439(12) 0.0232(3) Uani 1 1 d .
C4 C 1.2336(2) 0.27568(12) 0.19670(13) 0.0293(4) Uani 1 1 d .
H4 H 1.2522 0.2852 0.2638 0.035 Uiso 1 1 calc R
C5 C 1.3306(2) 0.30374(13) 0.14123(15) 0.0353(4) Uani 1 1 d .
H5A H 1.4152 0.3327 0.1706 0.042 Uiso 1 1 calc R
C6 C 1.3060(2) 0.29017(13) 0.04363(15) 0.0355(4) Uani 1 1 d .
H6A H 1.3725 0.3109 0.0063 0.043 Uiso 1 1 calc R
C7 C 1.1842(2) 0.24625(12) -0.00024(13) 0.0290(4) Uani 1 1 d .
H7 H 1.1676 0.2359 -0.0671 0.035 Uiso 1 1 calc R
C8 C 1.08810(18) 0.21809(10) 0.05569(12) 0.0232(3) Uani 1 1 d .
C9 C 0.75309(19) 0.16513(11) 0.22645(12) 0.0245(3) Uani 1 1 d .
C10 C 0.50343(18) 0.10799(11) 0.21297(13) 0.0249(3) Uani 1 1 d .
C11 C 0.4944(2) 0.10623(13) 0.30953(14) 0.0337(4) Uani 1 1 d .
H11 H 0.5688 0.1291 0.3567 0.040 Uiso 1 1 calc R
C12 C 0.3730(2) 0.06993(14) 0.33409(15) 0.0400(5) Uani 1 1 d .
H12 H 0.3625 0.0678 0.3993 0.048 Uiso 1 1 calc R
C13 C 0.2668(2) 0.03664(14) 0.26411(16) 0.0400(5) Uani 1 1 d .
H13 H 0.1839 0.0103 0.2804 0.048 Uiso 1 1 calc R
C14 C 0.2839(2) 0.04262(13) 0.17048(15) 0.0350(4) Uani 1 1 d .
H14 H 0.2103 0.0205 0.1221 0.042 Uiso 1 1 calc R
C15 C 0.7375(2) 0.26915(12) 0.02791(14) 0.0335(4) Uani 1 1 d .
H15A H 0.6623 0.2831 0.0652 0.050 Uiso 1 1 calc R
H15B H 0.6919 0.2611 -0.0393 0.050 Uiso 1 1 calc R
H15C H 0.8088 0.3134 0.0326 0.050 Uiso 1 1 calc R
C16 C 0.88602(19) 0.41284(11) 0.38868(13) 0.0268(4) Uani 1 1 d .
C17 C 0.7465(2) 0.44489(12) 0.38398(13) 0.0289(4) Uani 1 1 d .
H17 H 0.7091 0.4538 0.4410 0.035 Uiso 1 1 calc R
C18 C 0.6628(2) 0.46363(12) 0.29622(13) 0.0286(4) Uani 1 1 d .
H18 H 0.5672 0.4848 0.2932 0.034 Uiso 1 1 calc R
C19 C 0.71660(19) 0.45187(11) 0.21199(12) 0.0256(4) Uani 1 1 d .
C20 C 0.85668(19) 0.41998(11) 0.21761(13) 0.0271(4) Uani 1 1 d .
H20 H 0.8949 0.4120 0.1608 0.032 Uiso 1 1 calc R
C21 C 0.94018(19) 0.39991(11) 0.30506(13) 0.0275(4) Uani 1 1 d .
H21 H 1.0347 0.3773 0.3081 0.033 Uiso 1 1 calc R
C22 C 0.62494(19) 0.47415(11) 0.11970(12) 0.0263(4) Uani 1 1 d .
N1 N 0.81194(15) 0.19340(9) 0.06592(10) 0.0230(3) Uani 1 1 d .
N2 N 0.62161(16) 0.14075(9) 0.17706(10) 0.0256(3) Uani 1 1 d .
H2N H 0.6169 0.1356 0.1159 0.031 Uiso 1 1 d R
N3 N 0.39977(16) 0.07825(10) 0.14426(11) 0.0273(3) Uani 1 1 d .
O1 O 1.04527(14) 0.20440(9) 0.30432(8) 0.0300(3) Uani 1 1 d .
H1O H 0.9635 0.1924 0.3287 0.064(9) Uiso 1 1 d R
O2 O 0.96501(14) 0.07643(8) 0.03668(10) 0.0314(3) Uani 1 1 d .
O3 O 0.89015(15) 0.17666(10) -0.09170(9) 0.0369(3) Uani 1 1 d .
O4 O 0.78408(14) 0.16692(9) 0.31514(9) 0.0321(3) Uani 1 1 d .
O5 O 0.97273(15) 0.39412(10) 0.47260(10) 0.0375(3) Uani 1 1 d .
H5 H 0.9302 0.4063 0.5179 0.056 Uiso 1 1 calc R
O6 O 0.68635(16) 0.46708(10) 0.04466(9) 0.0386(3) Uani 1 1 d .
H6 H 0.6243 0.4762 -0.0050 0.058 Uiso 1 1 calc R
O7 O 0.49800(15) 0.49743(10) 0.11425(10) 0.0392(4) Uani 1 1 d .
S1 S 0.93577(5) 0.15838(3) 0.00741(3) 0.02363(11) Uani 1 1 d .

loop_
_atom_site_aniso_label
_atom_site_aniso_U_11
_atom_site_aniso_U_22
_atom_site_aniso_U_33
_atom_site_aniso_U_23
_atom_site_aniso_U_13
_atom_site_aniso_U_12
C1 0.0246(8) 0.0260(8) 0.0152(7) -0.0021(6) 0.0013(6) -0.0007(6)
C2 0.0253(8) 0.0257(8) 0.0165(7) -0.0018(6) 0.0012(6) -0.0007(6)
C3 0.0223(8) 0.0254(8) 0.0210(8) 0.0007(6) 0.0012(6) 0.0000(6)
C4 0.0273(9) 0.0345(10) 0.0242(8) -0.0025(7) -0.0003(7) -0.0048(7)
C5 0.0284(9) 0.0392(11) 0.0372(11) -0.0008(8) 0.0026(8) -0.0108(8)
C6 0.0309(9) 0.0415(11) 0.0359(10) 0.0067(8) 0.0108(8) -0.0053(8)
C7 0.0306(9) 0.0350(9) 0.0214(8) 0.0036(7) 0.0051(7) 0.0003(7)
C8 0.0232(8) 0.0250(8) 0.0202(8) 0.0009(6) 0.0011(6) -0.0001(6)
C9 0.0242(8) 0.0271(8) 0.0221(8) -0.0034(6) 0.0039(6) -0.0007(6)
C10 0.0219(8) 0.0266(8) 0.0263(8) -0.0024(7) 0.0048(6) 0.0010(6)
C11 0.0328(9) 0.0433(11) 0.0263(9) -0.0069(8) 0.0087(7) -0.0058(8)
C12 0.0385(11) 0.0525(13) 0.0328(10) 0.0006(9) 0.0161(9) -0.0032(9)
C13 0.0249(9) 0.0521(13) 0.0447(12) 0.0071(10) 0.0111(8) -0.0052(9)
C14 0.0219(8) 0.0414(11) 0.0397(11) 0.0052(9) 0.0003(7) -0.0029(8)
C15 0.0338(10) 0.0394(11) 0.0252(9) 0.0035(8) -0.0002(7) 0.0097(8)
C16 0.0274(8) 0.0275(9) 0.0235(8) 0.0011(7) -0.0008(7) 0.0017(7)
C17 0.0279(9) 0.0375(10) 0.0214(8) 0.0022(7) 0.0052(7) 0.0041(7)
C18 0.0243(8) 0.0363(10) 0.0248(9) 0.0026(7) 0.0037(7) 0.0053(7)
C19 0.0265(8) 0.0269(8) 0.0223(8) 0.0006(6) 0.0018(7) 0.0019(7)
C20 0.0283(8) 0.0290(9) 0.0244(8) -0.0036(7) 0.0060(7) 0.0016(7)
C21 0.0242(8) 0.0281(9) 0.0295(9) -0.0019(7) 0.0028(7) 0.0044(7)
C22 0.0283(8) 0.0288(9) 0.0213(8) 0.0002(7) 0.0031(7) 0.0028(7)
N1 0.0227(7) 0.0289(7) 0.0162(6) -0.0010(5) 0.0002(5) 0.0008(6)
N2 0.0240(7) 0.0345(8) 0.0183(7) -0.0032(6) 0.0038(5) -0.0039(6)
N3 0.0214(7) 0.0320(8) 0.0272(8) 0.0014(6) 0.0007(6) -0.0003(6)
O1 0.0265(6) 0.0463(8) 0.0156(6) -0.0016(5) -0.0001(5) -0.0063(6)
O2 0.0320(7) 0.0284(7) 0.0338(7) -0.0068(5) 0.0060(5) -0.0017(5)
O3 0.0346(7) 0.0590(9) 0.0157(6) -0.0023(6) 0.0010(5) -0.0021(6)
O4 0.0303(7) 0.0482(8) 0.0178(6) -0.0038(5) 0.0042(5) -0.0072(6)
O5 0.0319(7) 0.0546(9) 0.0237(7) 0.0035(6) -0.0010(5) 0.0150(6)
O6 0.0386(8) 0.0567(9) 0.0203(6) 0.0042(6) 0.0049(5) 0.0175(7)
O7 0.0287(7) 0.0636(10) 0.0246(7) 0.0054(6) 0.0031(5) 0.0103(7)
S1 0.0241(2) 0.0307(2) 0.01522(19) -0.00324(15) 0.00122(14) -0.00171(16)

loop_
_atom_type_symbol
_atom_type_description
_atom_type_scat_dispersion_real
_atom_type_scat_dispersion_imag
_atom_type_scat_source
C C 0.0033 0.0016 'International Tables Vol C Tables 4.2.6.8 and 6.1.1.4'
H H 0.0000 0.0000 'International Tables Vol C Tables 4.2.6.8 and 6.1.1.4'
N N 0.0061 0.0033 'International Tables Vol C Tables 4.2.6.8 and 6.1.1.4'
O O 0.0106 0.0060 'International Tables Vol C Tables 4.2.6.8 and 6.1.1.4'
S S 0.1246 0.1234 'International Tables Vol C Tables 4.2.6.8 and 6.1.1.4'

loop_
_geom_angle_atom_site_label_1
_geom_angle_atom_site_label_2
_geom_angle_atom_site_label_3
_geom_angle
C2 C1 N1 121.36(15)
C2 C1 C9 120.47(15)
N1 C1 C9 118.15(14)
O1 C2 C1 122.27(15)
O1 C2 C3 115.22(14)
C1 C2 C3 122.50(15)
C4 C3 C8 118.16(16)
C4 C3 C2 121.43(16)
C8 C3 C2 120.37(15)
C5 C4 C3 120.10(17)
C5 C4 H4 119.9
C3 C4 H4 119.9
C6 C5 C4 120.85(17)
C6 C5 H5A 119.6
C4 C5 H5A 119.6
C5 C6 C7 120.32(17)
C5 C6 H6A 119.8
C7 C6 H6A 119.8
C8 C7 C6 118.50(17)
C8 C7 H7 120.7
C6 C7 H7 120.7
C7 C8 C3 122.01(16)
C7 C8 S1 121.64(13)
C3 C8 S1 116.33(13)
O4 C9 N2 123.56(16)
O4 C9 C1 121.00(15)
N2 C9 C1 115.44(15)
N3 C10 C11 123.22(17)
N3 C10 N2 112.69(15)
C11 C10 N2 124.09(16)
C12 C11 C10 117.37(18)
C12 C11 H11 121.3
C10 C11 H11 121.3
C11 C12 C13 120.13(19)
C11 C12 H12 119.9
C13 C12 H12 119.9
C14 C13 C12 118.32(19)
C14 C13 H13 120.8
C12 C13 H13 120.8
N3 C14 C13 122.94(18)
N3 C14 H14 118.5
C13 C14 H14 118.5
N1 C15 H15A 109.5
N1 C15 H15B 109.5
H15A C15 H15B 109.5
N1 C15 H15C 109.5
H15A C15 H15C 109.5
H15B C15 H15C 109.5
O5 C16 C21 117.96(16)
O5 C16 C17 122.11(17)
C21 C16 C17 119.92(16)
C18 C17 C16 119.73(17)
C18 C17 H17 120.1
C16 C17 H17 120.1
C17 C18 C19 120.86(17)
C17 C18 H18 119.6
C19 C18 H18 119.6
C18 C19 C20 118.89(16)
C18 C19 C22 119.27(16)
C20 C19 C22 121.84(16)
C21 C20 C19 120.57(17)
C21 C20 H20 119.7
C19 C20 H20 119.7
C20 C21 C16 120.01(16)
C20 C21 H21 120.0
C16 C21 H21 120.0
O7 C22 O6 122.43(16)
O7 C22 C19 121.74(16)
O6 C22 C19 115.83(16)
C1 N1 C15 115.75(14)
C1 N1 S1 112.71(11)
C15 N1 S1 115.83(12)
C9 N2 C10 128.31(15)
C9 N2 H2N 115.0
C10 N2 H2N 115.4
C10 N3 C14 117.96(16)
C2 O1 H1O 104.7
C16 O5 H5 109.5
C22 O6 H6 109.5
O2 S1 O3 119.66(9)
O2 S1 N1 107.35(8)
O3 S1 N1 108.40(8)
O2 S1 C8 108.48(8)
O3 S1 C8 109.93(8)
N1 S1 C8 101.45(8)

loop_
_geom_bond_atom_site_label_1
_geom_bond_atom_site_label_2
_geom_bond_distance
C1 C2 1.363(2)
C1 N1 1.438(2)
C1 C9 1.460(2)
C2 O1 1.3360(19)
C2 C3 1.461(2)
C3 C4 1.393(2)
C3 C8 1.403(2)
C4 C5 1.383(3)
C4 H4 0.9500
C5 C6 1.382(3)
C5 H5A 0.9500
C6 C7 1.393(3)
C6 H6A 0.9500
C7 C8 1.382(2)
C7 H7 0.9500
C8 S1 1.7584(17)
C9 O4 1.241(2)
C9 N2 1.356(2)
C10 N3 1.334(2)
C10 C11 1.391(3)
C10 N2 1.403(2)
C11 C12 1.379(3)
C11 H11 0.9500
C12 C13 1.381(3)
C12 H12 0.9500
C13 C14 1.373(3)
C13 H13 0.9500
C14 N3 1.340(2)
C14 H14 0.9500
C15 N1 1.479(2)
C15 H15A 0.9800
C15 H15B 0.9800
C15 H15C 0.9800
C16 O5 1.348(2)
C16 C21 1.390(3)
C16 C17 1.393(2)
C17 C18 1.379(2)
C17 H17 0.9500
C18 C19 1.394(2)
C18 H18 0.9500
C19 C20 1.395(2)
C19 C22 1.474(2)
C20 C21 1.380(2)
C20 H20 0.9500
C21 H21 0.9500
C22 O7 1.232(2)
C22 O6 1.305(2)
N1 S1 1.6452(15)
N2 H2N 0.8673
O1 H1O 0.9140
O2 S1 1.4214(14)
O3 S1 1.4270(13)
O5 H5 0.8400
O6 H6 0.8400

loop_
_geom_hbond_atom_site_label_D
_geom_hbond_atom_site_label_H
_geom_hbond_atom_site_label_A
_geom_hbond_distance_DH
_geom_hbond_distance_HA
_geom_hbond_distance_DA
_geom_hbond_angle_DHA
_geom_hbond_site_symmetry_A
O5 H5 N3 0.84 1.89 2.689(2) 159.5 4_666
N2 H2N O5 0.87 2.28 3.0367(19) 146.2 4_565
N2 H2N N1 0.87 2.28 2.724(2) 112.0 .
O6 H6 O7 0.84 1.80 2.6404(19) 174.9 3_665
O1 H1O O4 0.91 1.70 2.5429(18) 151.8 .

loop_
_geom_torsion_atom_site_label_1
_geom_torsion_atom_site_label_2
_geom_torsion_atom_site_label_3
_geom_torsion_atom_site_label_4
_geom_torsion
N1 C1 C2 O1 -178.98(15)
C9 C1 C2 O1 -0.7(3)
N1 C1 C2 C3 1.6(3)
C9 C1 C2 C3 179.90(15)
O1 C2 C3 C4 -20.4(2)
C1 C2 C3 C4 159.07(17)
O1 C2 C3 C8 161.99(15)
C1 C2 C3 C8 -18.6(3)
C8 C3 C4 C5 2.2(3)
C2 C3 C4 C5 -175.50(17)
C3 C4 C5 C6 -0.3(3)
C4 C5 C6 C7 -1.4(3)
C5 C6 C7 C8 1.1(3)
C6 C7 C8 C3 0.9(3)
C6 C7 C8 S1 -177.20(15)
C4 C3 C8 C7 -2.5(3)
C2 C3 C8 C7 175.20(16)
C4 C3 C8 S1 175.65(13)
C2 C3 C8 S1 -6.6(2)
C2 C1 C9 O4 6.9(3)
N1 C1 C9 O4 -174.74(16)
C2 C1 C9 N2 -173.40(16)
N1 C1 C9 N2 4.9(2)
N3 C10 C11 C12 1.6(3)
N2 C10 C11 C12 -178.24(18)
C10 C11 C12 C13 0.4(3)
C11 C12 C13 C14 -1.6(3)
C12 C13 C14 N3 0.9(3)
O5 C16 C17 C18 179.43(18)
C21 C16 C17 C18 0.0(3)
C16 C17 C18 C19 -0.8(3)
C17 C18 C19 C20 0.6(3)
C17 C18 C19 C22 -178.81(17)
C18 C19 C20 C21 0.4(3)
C22 C19 C20 C21 179.80(17)
C19 C20 C21 C16 -1.2(3)
O5 C16 C21 C20 -178.46(17)
C17 C16 C21 C20 1.0(3)
C18 C19 C22 O7 -5.3(3)
C20 C19 C22 O7 175.33(18)
C18 C19 C22 O6 175.15(17)
C20 C19 C22 O6 -4.2(3)
C2 C1 N1 C15 -97.4(2)
C9 C1 N1 C15 84.25(19)
C2 C1 N1 S1 39.1(2)
C9 C1 N1 S1 -139.19(14)
O4 C9 N2 C10 -5.4(3)
C1 C9 N2 C10 174.91(16)
N3 C10 N2 C9 -169.70(17)
C11 C10 N2 C9 10.2(3)
C11 C10 N3 C14 -2.3(3)
N2 C10 N3 C14 177.57(16)
C13 C14 N3 C10 1.0(3)
C1 N1 S1 O2 59.20(13)
C15 N1 S1 O2 -164.27(12)
C1 N1 S1 O3 -170.23(12)
C15 N1 S1 O3 -33.70(15)
C1 N1 S1 C8 -54.51(13)
C15 N1 S1 C8 82.02(14)
C7 C8 S1 O2 105.07(16)
C3 C8 S1 O2 -73.11(15)
C7 C8 S1 O3 -27.49(18)
C3 C8 S1 O3 154.34(13)
C7 C8 S1 N1 -142.08(15)
C3 C8 S1 N1 39.75(15)

loop_
_cod_related_entry_id
_cod_related_entry_database
_cod_related_entry_code
1 ChemSpider 30661443
